data_7717921
loop_
_publ_author_name
'Birara, Sunita'
'Majumder, Moumita'
'Metre, Ramesh K.'

_publ_section_title
;
 Bis(formazanate) Iron(II) Complexes as Cathode Material for
 One-Compartment H2O2 Fuel Cell
;
_journal_name_full 'Dalton Transactions'
_journal_paper_doi 10.1039/D4DT03253E
_journal_year 2025
_chemical_formula_moiety 'C54 H34 Cl2 Fe N10 O2 S2'
_chemical_formula_sum 'C54 H34 Cl2 Fe N10 O2 S2'
_chemical_formula_weight 1045.78
_space_group_crystal_system monoclinic
_space_group_IT_number 14
_space_group_name_Hall '-P 2yn'
_space_group_name_H-M_alt 'P 1 21/n 1'
_atom_sites_solution_hydrogens geom
_atom_sites_solution_primary dual
_audit_creation_date 2023-01-12
_audit_creation_method
;
Olex2 1.3
(compiled 2020.11.12 svn.r5f609507 for OlexSys, GUI svn.r6272)
;
_audit_update_record
;
2024-08-08 deposited with the CCDC.	2025-01-16 downloaded from the CCDC.
;
_cell_angle_alpha 90
_cell_angle_beta 111.7710(10)
_cell_angle_gamma 90
_cell_formula_units_Z 4
_cell_length_a 11.2395(4)
_cell_length_b 31.2736(10)
_cell_length_c 13.8511(5)
_cell_measurement_reflns_used 73504
_cell_measurement_temperature 273.15
_cell_measurement_theta_max 28.360
_cell_measurement_theta_min 2.391
_cell_volume 4521.4(3)
_computing_cell_refinement 'SAINT V8.38A (Bruker, 2018)'
_computing_data_reduction 'SAINT V8.38A (Bruker, 2018)'
_computing_molecular_graphics 'Olex2 1.3 (Dolomanov et al., 2009)'
_computing_publication_material 'Olex2 1.3 (Dolomanov et al., 2009)'
_computing_structure_refinement 'SHELXL 2018/3 (Sheldrick, 2015)'
_computing_structure_solution 'SHELXT 2018/2 (Sheldrick, 2018)'
_diffrn_ambient_temperature 273.15
_diffrn_measured_fraction_theta_full 0.998
_diffrn_measured_fraction_theta_max 0.997
_diffrn_measurement_device_type 'Bruker APEX-II CCD'
_diffrn_measurement_method '\f and \w scans'
_diffrn_radiation_type MoK\a
_diffrn_radiation_wavelength 0.71073
_diffrn_reflns_av_R_equivalents 0.0576
_diffrn_reflns_av_unetI/netI 0.0383
_diffrn_reflns_Laue_measured_fraction_full 0.998
_diffrn_reflns_Laue_measured_fraction_max 0.997
_diffrn_reflns_limit_h_max 15
_diffrn_reflns_limit_h_min -14
_diffrn_reflns_limit_k_max 41
_diffrn_reflns_limit_k_min -41
_diffrn_reflns_limit_l_max 18
_diffrn_reflns_limit_l_min -18
_diffrn_reflns_number 73504
_diffrn_reflns_point_group_measured_fraction_full 0.998
_diffrn_reflns_point_group_measured_fraction_max 0.997
_diffrn_reflns_theta_full 25.242
_diffrn_reflns_theta_max 28.360
_diffrn_reflns_theta_min 2.391
_diffrn_source_current 1.0
_diffrn_source_power 0.05
_diffrn_source_voltage 50.0
_diffrn_standards_number 0
_exptl_absorpt_coefficient_mu 0.603
_exptl_absorpt_correction_T_max 0.7457
_exptl_absorpt_correction_T_min 0.6438
_exptl_absorpt_process_details
;
SADABS-2016/2 (Bruker,2016/2) was used for absorption correction.
wR2(int) was 0.1212 before and 0.0654 after correction.
The Ratio of minimum to maximum transmission is 0.8633.
The \l/2 correction factor is Not present.
;
_exptl_crystal_colour 'metallic dark violet'
_exptl_crystal_colour_lustre metallic
_exptl_crystal_colour_modifier dark
_exptl_crystal_colour_primary violet
_exptl_crystal_density_diffrn 1.536
_exptl_crystal_description block
_exptl_crystal_F_000 2144
_exptl_crystal_recrystallization_method 'Vapour diffusion'
_exptl_crystal_size_max 0.5
_exptl_crystal_size_mid 0.5
_exptl_crystal_size_min 0.5
_refine_diff_density_max 0.442
_refine_diff_density_min -0.518
_refine_diff_density_rms 0.065
_refine_ls_extinction_method none
_refine_ls_goodness_of_fit_ref 1.040
_refine_ls_hydrogen_treatment constr
_refine_ls_matrix_type full
_refine_ls_number_parameters 640
_refine_ls_number_reflns 11259
_refine_ls_number_restraints 0
_refine_ls_restrained_S_all 1.040
_refine_ls_R_factor_all 0.0566
_refine_ls_R_factor_gt 0.0401
_refine_ls_shift/su_max 0.003
_refine_ls_shift/su_mean 0.000
_refine_ls_structure_factor_coef Fsqd
_refine_ls_weighting_details 'w=1/[\s^2^(Fo^2^)+(0.0330P)^2^+4.1460P] where P=(Fo^2^+2Fc^2^)/3'
_refine_ls_weighting_scheme calc
_refine_ls_wR_factor_gt 0.0864
_refine_ls_wR_factor_ref 0.0964
_reflns_Friedel_coverage 0.000
_reflns_number_gt 9060
_reflns_number_total 11259
_reflns_threshold_expression 'I > 2\s(I)'
_cod_data_source_file d4dt03253e2.cif
_cod_data_source_block Complex_2
_cod_database_code 7717921
_shelx_shelxl_version_number 2018/3
_shelx_space_group_comment
;
The symmetry employed for this shelxl refinement is uniquely defined
by the following loop, which should always be used as a source of
symmetry information in preference to the above space-group names.
They are only intended as comments.
;
_shelx_estimated_absorpt_t_max 0.753
_shelx_estimated_absorpt_t_min 0.753
_olex2_refinement_description
;
1.a Aromatic/amide H refined with riding coordinates:
 C3(H3), C2(H2), C23(H23), C29(H29), C40(H40), C47(H47), C5(H5), C20(H20),
 C24(H24), C16(H16), C30(H30), C32(H32), C53(H53), C43(H43), C36(H36), C46(H46),
  C45(H45), C26(H26), C51(H51), C38(H38), C50(H50), C13(H13), C19(H19),
 C17(H17), C44(H44), C18(H18), C39(H39), C9(H9), C37(H37), C25(H25), C52(H52),
 C10(H10), C11(H11), C12(H12)
;
_olex2_submission_special_instructions 'No special instructions were received'

loop_
_space_group_symop_operation_xyz
'x, y, z'
'-x+1/2, y+1/2, -z+1/2'
'-x, -y, -z'
'x-1/2, -y-1/2, z-1/2'

loop_
_atom_site_label
_atom_site_type_symbol
_atom_site_fract_x
_atom_site_fract_y
_atom_site_fract_z
_atom_site_U_iso_or_equiv
_atom_site_adp_type
_atom_site_occupancy
_atom_site_site_symmetry_order
_atom_site_calc_flag
_atom_site_refinement_flags_posn
_atom_site_refinement_flags_adp
_atom_site_refinement_flags_occupancy
_atom_site_disorder_assembly
_atom_site_disorder_group
Fe1 Fe 0.66376(2) 0.61738(2) 0.63375(2) 0.01501(7) Uani 1 1 d . . . . .
S2 S 0.70341(5) 0.51313(2) 0.43390(4) 0.02356(11) Uani 1 1 d . . . . .
S1 S 0.41102(5) 0.70301(2) 0.39215(4) 0.02456(11) Uani 1 1 d . . . . .
Cl1 Cl 1.19046(5) 0.48230(2) 0.98795(4) 0.02981(12) Uani 1 1 d . . . . .
Cl2 Cl 0.49592(7) 0.77580(2) 0.96307(5) 0.04208(16) Uani 1 1 d . . . . .
O2 O 0.39538(15) 0.60504(5) 0.91568(12) 0.0275(3) Uani 1 1 d . . . . .
O1 O 1.14803(14) 0.65755(5) 0.95512(13) 0.0310(4) Uani 1 1 d . . . . .
N5 N 0.50706(15) 0.64040(5) 0.52147(12) 0.0171(3) Uani 1 1 d . . . . .
N3 N 0.71888(15) 0.67325(5) 0.61761(12) 0.0171(3) Uani 1 1 d . . . . .
N8 N 0.61624(14) 0.56098(5) 0.65206(12) 0.0162(3) Uani 1 1 d . . . . .
N6 N 0.58998(15) 0.62515(5) 0.74183(12) 0.0170(3) Uani 1 1 d . . . . .
N4 N 0.64029(15) 0.70103(5) 0.54891(13) 0.0197(3) Uani 1 1 d . . . . .
N10 N 0.69939(14) 0.58679(5) 0.51994(12) 0.0170(3) Uani 1 1 d . . . . .
N9 N 0.62513(15) 0.52863(5) 0.59078(13) 0.0183(3) Uani 1 1 d . . . . .
N1 N 0.84241(15) 0.61662(5) 0.73178(12) 0.0168(3) Uani 1 1 d . . . . .
N7 N 0.56084(15) 0.58990(5) 0.77871(13) 0.0176(3) Uani 1 1 d . . . . .
N2 N 0.90585(15) 0.65226(5) 0.74093(13) 0.0180(3) Uani 1 1 d . . . . .
C41 C 0.57927(17) 0.55364(6) 0.73263(15) 0.0175(4) Uani 1 1 d . . . . .
C35 C 0.27849(18) 0.60971(6) 0.73449(16) 0.0215(4) Uani 1 1 d . . . . .
C22 C 0.39081(18) 0.62545(6) 0.45066(15) 0.0193(4) Uani 1 1 d . . . . .
C15 C 0.90576(18) 0.72532(6) 0.68247(15) 0.0194(4) Uani 1 1 d . . . . .
C1 C 0.91988(17) 0.58459(6) 0.80026(15) 0.0180(4) Uani 1 1 d . . . . .
C34 C 0.38257(19) 0.62210(6) 0.83360(16) 0.0205(4) Uani 1 1 d . . . . .
C6 C 1.02151(18) 0.59548(6) 0.89346(16) 0.0197(4) Uani 1 1 d . . . . .
C3 C 0.98296(19) 0.51030(6) 0.82870(16) 0.0224(4) Uani 1 1 d . . . . .
H3 H 0.968765 0.481802 0.808535 0.027 Uiso 1 1 calc R U . . .
C27 C 0.32447(19) 0.65570(7) 0.37412(16) 0.0227(4) Uani 1 1 d . . . . .
C21 C 0.52989(18) 0.68012(6) 0.49846(15) 0.0187(4) Uani 1 1 d . . . . .
C2 C 0.90204(18) 0.54190(6) 0.76981(16) 0.0213(4) Uani 1 1 d . . . . .
H2 H 0.834676 0.534472 0.708911 0.026 Uiso 1 1 calc R U . . .
C48 C 0.67106(17) 0.54552(6) 0.52245(15) 0.0179(4) Uani 1 1 d . . . . .
C23 C 0.33843(19) 0.58515(7) 0.44914(17) 0.0232(4) Uani 1 1 d . . . . .
H23 H 0.381502 0.564756 0.498645 0.028 Uiso 1 1 calc R U . . .
C33 C 0.46431(19) 0.66024(6) 0.83321(16) 0.0202(4) Uani 1 1 d . . . . .
C42 C 0.55971(18) 0.51211(6) 0.77487(15) 0.0184(4) Uani 1 1 d . . . . .
C14 C 0.83984(18) 0.68419(6) 0.67731(15) 0.0175(4) Uani 1 1 d . . . . .
C29 C 0.6233(2) 0.70021(6) 0.79132(16) 0.0228(4) Uani 1 1 d . . . . .
H29 H 0.682633 0.701866 0.759187 0.027 Uiso 1 1 calc R U . . .
C49 C 0.75215(18) 0.55811(7) 0.38462(16) 0.0217(4) Uani 1 1 d . . . . .
C40 C 0.2447(2) 0.63546(7) 0.64656(17) 0.0262(4) Uani 1 1 d . . . . .
H40 H 0.289612 0.660588 0.648143 0.031 Uiso 1 1 calc R U . . .
C47 C 0.49520(19) 0.51067(6) 0.84393(15) 0.0208(4) Uani 1 1 d . . . . .
H47 H 0.463659 0.535735 0.861659 0.025 Uiso 1 1 calc R U . . .
C5 C 1.10406(19) 0.56376(6) 0.95087(16) 0.0226(4) Uani 1 1 d . . . . .
H5 H 1.172246 0.570764 1.011616 0.027 Uiso 1 1 calc R U . . .
C20 C 0.84454(19) 0.76239(6) 0.63125(16) 0.0220(4) Uani 1 1 d . . . . .
H20 H 0.757513 0.761691 0.590739 0.026 Uiso 1 1 calc R U . . .
C24 C 0.2208(2) 0.57588(7) 0.37248(18) 0.0273(5) Uani 1 1 d . . . . .
H24 H 0.183624 0.549266 0.371915 0.033 Uiso 1 1 calc R U . . .
C54 C 0.74396(18) 0.59506(6) 0.44066(15) 0.0195(4) Uani 1 1 d . . . . .
C16 C 1.03774(19) 0.72740(7) 0.74372(17) 0.0248(4) Uani 1 1 d . . . . .
H16 H 1.080348 0.703147 0.778436 0.030 Uiso 1 1 calc R U . . .
C7 C 1.04693(19) 0.63979(6) 0.94067(16) 0.0226(4) Uani 1 1 d . . . . .
C30 C 0.6023(2) 0.73557(7) 0.84268(17) 0.0259(4) Uani 1 1 d . . . . .
H30 H 0.646641 0.760887 0.844850 0.031 Uiso 1 1 calc R U . . .
C4 C 1.08454(18) 0.52150(6) 0.91732(16) 0.0215(4) Uani 1 1 d . . . . .
C28 C 0.55714(18) 0.66205(6) 0.78686(15) 0.0184(4) Uani 1 1 d . . . . .
C32 C 0.4453(2) 0.69594(7) 0.88588(17) 0.0245(4) Uani 1 1 d . . . . .
H32 H 0.385814 0.694894 0.917864 0.029 Uiso 1 1 calc R U . . .
C53 C 0.77918(19) 0.63448(7) 0.41288(16) 0.0225(4) Uani 1 1 d . . . . .
H53 H 0.775031 0.659219 0.448758 0.027 Uiso 1 1 calc R U . . .
C43 C 0.6062(2) 0.47387(7) 0.75063(17) 0.0255(4) Uani 1 1 d . . . . .
H43 H 0.649733 0.474158 0.705122 0.031 Uiso 1 1 calc R U . . .
C36 C 0.2094(2) 0.57229(7) 0.73132(18) 0.0267(5) Uani 1 1 d . . . . .
H36 H 0.230341 0.555130 0.790140 0.032 Uiso 1 1 calc R U . . .
C8 C 0.95224(19) 0.65784(6) 0.98203(16) 0.0227(4) Uani 1 1 d . . . . .
C46 C 0.4782(2) 0.47204(7) 0.88598(17) 0.0252(4) Uani 1 1 d . . . . .
H46 H 0.435144 0.471434 0.931813 0.030 Uiso 1 1 calc R U . . .
C45 C 0.5242(2) 0.43433(7) 0.86080(17) 0.0267(5) Uani 1 1 d . . . . .
H45 H 0.511802 0.408539 0.889139 0.032 Uiso 1 1 calc R U . . .
C31 C 0.5146(2) 0.73284(6) 0.89076(17) 0.0259(4) Uani 1 1 d . . . . .
C26 C 0.2069(2) 0.64617(7) 0.29607(17) 0.0279(5) Uani 1 1 d . . . . .
H26 H 0.163690 0.666270 0.245817 0.034 Uiso 1 1 calc R U . . .
C51 C 0.8271(2) 0.59928(8) 0.27509(17) 0.0277(5) Uani 1 1 d . . . . .
H51 H 0.854056 0.601445 0.219413 0.033 Uiso 1 1 calc R U . . .
C38 C 0.0777(2) 0.58613(8) 0.55348(19) 0.0321(5) Uani 1 1 d . . . . .
H38 H 0.011504 0.578011 0.492546 0.039 Uiso 1 1 calc R U . . .
C50 C 0.79396(19) 0.55994(7) 0.30199(16) 0.0258(4) Uani 1 1 d . . . . .
H50 H 0.799385 0.535360 0.266042 0.031 Uiso 1 1 calc R U . . .
C13 C 0.8480(2) 0.63429(7) 0.98498(17) 0.0255(4) Uani 1 1 d . . . . .
H13 H 0.832370 0.607094 0.955828 0.031 Uiso 1 1 calc R U . . .
C19 C 0.9128(2) 0.80032(7) 0.64043(17) 0.0261(4) Uani 1 1 d . . . . .
H19 H 0.870866 0.824701 0.605894 0.031 Uiso 1 1 calc R U . . .
C17 C 1.1041(2) 0.76541(7) 0.75233(19) 0.0296(5) Uani 1 1 d . . . . .
H17 H 1.190911 0.766542 0.793225 0.036 Uiso 1 1 calc R U . . .
C44 C 0.5885(2) 0.43530(7) 0.79359(17) 0.0276(5) Uani 1 1 d . . . . .
H44 H 0.620202 0.410096 0.776735 0.033 Uiso 1 1 calc R U . . .
C18 C 1.0418(2) 0.80210(7) 0.70019(18) 0.0285(5) Uani 1 1 d . . . . .
H18 H 1.086989 0.827479 0.705735 0.034 Uiso 1 1 calc R U . . .
C39 C 0.1438(2) 0.62373(8) 0.55630(18) 0.0313(5) Uani 1 1 d . . . . .
H39 H 0.120752 0.641147 0.497797 0.038 Uiso 1 1 calc R U . . .
C9 C 0.9739(2) 0.69871(7) 1.02624(18) 0.0303(5) Uani 1 1 d . . . . .
H9 H 1.042001 0.714990 1.023925 0.036 Uiso 1 1 calc R U . . .
C37 C 0.1098(2) 0.56067(8) 0.64066(19) 0.0313(5) Uani 1 1 d . . . . .
H37 H 0.064326 0.535619 0.638648 0.038 Uiso 1 1 calc R U . . .
C25 C 0.1569(2) 0.60587(8) 0.29598(18) 0.0311(5) Uani 1 1 d . . . . .
H25 H 0.079368 0.598520 0.244067 0.037 Uiso 1 1 calc R U . . .
C52 C 0.8207(2) 0.63588(7) 0.33019(17) 0.0270(5) Uani 1 1 d . . . . .
H52 H 0.844876 0.661999 0.311061 0.032 Uiso 1 1 calc R U . . .
C10 C 0.8947(2) 0.71503(8) 1.07328(19) 0.0368(6) Uani 1 1 d . . . . .
H10 H 0.910900 0.741996 1.103716 0.044 Uiso 1 1 calc R U . . .
C11 C 0.7916(3) 0.69151(8) 1.07538(18) 0.0360(6) Uani 1 1 d . . . . .
H11 H 0.738042 0.702746 1.106564 0.043 Uiso 1 1 calc R U . . .
C12 C 0.7680(2) 0.65105(8) 1.03083(18) 0.0321(5) Uani 1 1 d . . . . .
H12 H 0.698339 0.635243 1.031849 0.038 Uiso 1 1 calc R U . . .

loop_
_atom_site_aniso_label
_atom_site_aniso_U_11
_atom_site_aniso_U_22
_atom_site_aniso_U_33
_atom_site_aniso_U_23
_atom_site_aniso_U_13
_atom_site_aniso_U_12
Fe1 0.01373(12) 0.01469(13) 0.01479(14) 0.00026(10) 0.00316(10) -0.00091(10)
S2 0.0269(3) 0.0236(3) 0.0223(3) -0.0067(2) 0.0116(2) -0.0045(2)
S1 0.0202(2) 0.0217(2) 0.0235(3) 0.0042(2) -0.00156(19) 0.00098(19)
Cl1 0.0245(2) 0.0244(3) 0.0340(3) 0.0090(2) 0.0033(2) 0.0079(2)
Cl2 0.0654(4) 0.0210(3) 0.0526(4) -0.0095(3) 0.0366(3) 0.0006(3)
O2 0.0337(8) 0.0283(8) 0.0223(8) 0.0039(6) 0.0124(7) 0.0014(6)
O1 0.0213(7) 0.0280(8) 0.0349(9) -0.0031(7) 0.0001(6) -0.0048(6)
N5 0.0144(7) 0.0175(8) 0.0172(8) 0.0001(6) 0.0034(6) 0.0001(6)
N3 0.0165(7) 0.0173(8) 0.0158(8) 0.0008(6) 0.0040(6) -0.0004(6)
N8 0.0141(7) 0.0168(8) 0.0160(8) -0.0017(6) 0.0038(6) -0.0012(6)
N6 0.0168(7) 0.0160(8) 0.0166(8) 0.0000(6) 0.0045(6) -0.0001(6)
N4 0.0172(8) 0.0175(8) 0.0195(8) 0.0036(6) 0.0013(6) 0.0006(6)
N10 0.0145(7) 0.0183(8) 0.0163(8) 0.0001(6) 0.0035(6) -0.0007(6)
N9 0.0180(8) 0.0180(8) 0.0174(8) -0.0027(6) 0.0049(6) -0.0019(6)
N1 0.0155(7) 0.0165(8) 0.0162(8) 0.0006(6) 0.0032(6) -0.0004(6)
N7 0.0174(7) 0.0165(8) 0.0173(8) 0.0012(6) 0.0046(6) -0.0001(6)
N2 0.0165(7) 0.0172(8) 0.0187(8) 0.0008(6) 0.0046(6) -0.0020(6)
C41 0.0156(8) 0.0182(9) 0.0174(9) 0.0002(7) 0.0047(7) -0.0009(7)
C35 0.0179(9) 0.0236(10) 0.0240(10) 0.0007(8) 0.0091(8) 0.0037(8)
C22 0.0155(8) 0.0221(10) 0.0188(10) -0.0015(7) 0.0047(7) 0.0004(7)
C15 0.0188(9) 0.0192(9) 0.0188(10) 0.0006(7) 0.0054(7) -0.0028(7)
C1 0.0150(8) 0.0186(9) 0.0187(10) 0.0020(7) 0.0040(7) 0.0014(7)
C34 0.0204(9) 0.0201(10) 0.0232(10) 0.0016(8) 0.0104(8) 0.0034(8)
C6 0.0167(9) 0.0189(9) 0.0207(10) 0.0009(7) 0.0035(7) 0.0000(7)
C3 0.0216(9) 0.0178(9) 0.0256(11) 0.0001(8) 0.0061(8) -0.0004(8)
C27 0.0185(9) 0.0222(10) 0.0231(11) -0.0004(8) 0.0026(8) 0.0026(8)
C21 0.0170(9) 0.0193(9) 0.0175(9) 0.0015(7) 0.0039(7) 0.0027(7)
C2 0.0178(9) 0.0215(10) 0.0205(10) 0.0005(8) 0.0024(8) 0.0008(8)
C48 0.0155(8) 0.0199(9) 0.0154(9) -0.0032(7) 0.0024(7) -0.0003(7)
C23 0.0197(9) 0.0214(10) 0.0264(11) -0.0006(8) 0.0060(8) -0.0001(8)
C33 0.0203(9) 0.0196(9) 0.0188(10) 0.0015(7) 0.0051(7) 0.0014(7)
C42 0.0181(9) 0.0175(9) 0.0172(9) 0.0004(7) 0.0039(7) -0.0016(7)
C14 0.0167(9) 0.0182(9) 0.0164(9) 0.0006(7) 0.0047(7) -0.0002(7)
C29 0.0251(10) 0.0196(10) 0.0240(11) -0.0006(8) 0.0097(8) -0.0015(8)
C49 0.0162(9) 0.0277(10) 0.0188(10) -0.0008(8) 0.0039(7) -0.0019(8)
C40 0.0252(10) 0.0232(10) 0.0284(12) 0.0029(9) 0.0080(9) 0.0029(8)
C47 0.0220(9) 0.0204(10) 0.0185(10) 0.0007(8) 0.0058(8) 0.0000(8)
C5 0.0178(9) 0.0224(10) 0.0215(10) 0.0028(8) 0.0002(8) 0.0006(8)
C20 0.0185(9) 0.0220(10) 0.0217(10) 0.0005(8) 0.0029(8) -0.0021(8)
C24 0.0198(10) 0.0219(10) 0.0357(13) -0.0075(9) 0.0052(9) -0.0032(8)
C54 0.0137(8) 0.0261(10) 0.0168(9) 0.0008(8) 0.0034(7) 0.0008(7)
C16 0.0198(10) 0.0223(10) 0.0289(11) 0.0038(8) 0.0049(8) -0.0008(8)
C7 0.0212(10) 0.0191(10) 0.0191(10) 0.0022(8) -0.0024(8) 0.0003(8)
C30 0.0322(11) 0.0171(10) 0.0273(11) -0.0010(8) 0.0098(9) -0.0027(8)
C4 0.0177(9) 0.0220(10) 0.0231(10) 0.0079(8) 0.0057(8) 0.0055(8)
C28 0.0197(9) 0.0180(9) 0.0158(9) -0.0001(7) 0.0046(7) 0.0015(7)
C32 0.0280(11) 0.0232(10) 0.0242(11) 0.0012(8) 0.0117(9) 0.0049(8)
C53 0.0197(9) 0.0255(10) 0.0221(10) 0.0044(8) 0.0074(8) 0.0030(8)
C43 0.0318(11) 0.0220(10) 0.0245(11) 0.0009(8) 0.0126(9) 0.0008(8)
C36 0.0244(10) 0.0299(11) 0.0290(12) 0.0019(9) 0.0136(9) -0.0015(9)
C8 0.0241(10) 0.0201(10) 0.0171(10) 0.0014(8) -0.0003(8) 0.0024(8)
C46 0.0286(11) 0.0269(11) 0.0211(11) 0.0009(8) 0.0102(9) -0.0057(9)
C45 0.0343(12) 0.0202(10) 0.0231(11) 0.0055(8) 0.0078(9) -0.0055(9)
C31 0.0347(11) 0.0175(10) 0.0261(11) -0.0037(8) 0.0119(9) 0.0052(8)
C26 0.0225(10) 0.0272(11) 0.0267(12) -0.0028(9) 0.0006(9) 0.0048(9)
C51 0.0209(10) 0.0445(13) 0.0182(10) 0.0050(9) 0.0078(8) 0.0039(9)
C38 0.0176(10) 0.0385(13) 0.0339(13) -0.0061(10) 0.0023(9) 0.0027(9)
C50 0.0217(10) 0.0357(12) 0.0194(10) -0.0029(9) 0.0069(8) 0.0004(9)
C13 0.0296(11) 0.0206(10) 0.0229(11) 0.0043(8) 0.0060(9) 0.0021(8)
C19 0.0283(11) 0.0205(10) 0.0253(11) 0.0020(8) 0.0052(9) -0.0022(8)
C17 0.0182(10) 0.0291(11) 0.0365(13) 0.0032(9) 0.0043(9) -0.0061(9)
C44 0.0360(12) 0.0171(10) 0.0279(12) 0.0011(8) 0.0095(9) 0.0019(9)
C18 0.0273(11) 0.0234(11) 0.0322(12) 0.0014(9) 0.0081(9) -0.0088(9)
C39 0.0284(11) 0.0333(12) 0.0267(12) 0.0042(9) 0.0037(9) 0.0071(9)
C9 0.0306(11) 0.0230(11) 0.0281(12) -0.0015(9) 0.0001(9) 0.0011(9)
C37 0.0216(10) 0.0334(12) 0.0412(14) -0.0043(10) 0.0142(10) -0.0052(9)
C25 0.0162(9) 0.0358(12) 0.0328(12) -0.0106(10) -0.0007(9) -0.0013(9)
C52 0.0215(10) 0.0325(12) 0.0270(11) 0.0095(9) 0.0089(8) 0.0024(9)
C10 0.0465(15) 0.0258(12) 0.0304(13) -0.0042(10) 0.0053(11) 0.0081(11)
C11 0.0462(14) 0.0367(13) 0.0249(12) 0.0054(10) 0.0130(11) 0.0142(11)
C12 0.0360(12) 0.0328(12) 0.0268(12) 0.0076(9) 0.0110(10) 0.0042(10)

loop_
_atom_type_symbol
_atom_type_description
_atom_type_scat_dispersion_real
_atom_type_scat_dispersion_imag
_atom_type_scat_source
C C 0.0033 0.0016 'International Tables Vol C Tables 4.2.6.8 and 6.1.1.4'
H H 0.0000 0.0000 'International Tables Vol C Tables 4.2.6.8 and 6.1.1.4'
Cl Cl 0.1484 0.1585 'International Tables Vol C Tables 4.2.6.8 and 6.1.1.4'
Fe Fe 0.3463 0.8444 'International Tables Vol C Tables 4.2.6.8 and 6.1.1.4'
N N 0.0061 0.0033 'International Tables Vol C Tables 4.2.6.8 and 6.1.1.4'
O O 0.0106 0.0060 'International Tables Vol C Tables 4.2.6.8 and 6.1.1.4'
S S 0.1246 0.1234 'International Tables Vol C Tables 4.2.6.8 and 6.1.1.4'

loop_
_geom_angle_atom_site_label_1
_geom_angle_atom_site_label_2
_geom_angle_atom_site_label_3
_geom_angle
_geom_angle_site_symmetry_1
_geom_angle_site_symmetry_3
_geom_angle_publ_flag
N5 Fe1 N10 86.31(6) . . ?
N3 Fe1 N5 78.96(7) . . ?
N3 Fe1 N6 102.90(7) . . ?
N3 Fe1 N10 100.23(7) . . ?
N3 Fe1 N1 78.31(7) . . ?
N8 Fe1 N5 103.26(7) . . ?
N8 Fe1 N3 177.55(7) . . ?
N8 Fe1 N6 78.11(7) . . ?
N8 Fe1 N10 78.99(7) . . ?
N8 Fe1 N1 99.42(7) . . ?
N6 Fe1 N5 92.80(7) . . ?
N6 Fe1 N10 156.24(7) . . ?
N1 Fe1 N5 157.10(7) . . ?
N1 Fe1 N6 94.95(7) . . ?
N1 Fe1 N10 94.97(7) . . ?
C48 S2 C49 89.10(10) . . ?
C21 S1 C27 89.11(9) . . ?
C22 N5 Fe1 138.77(13) . . ?
C21 N5 Fe1 109.25(12) . . ?
C21 N5 C22 111.03(16) . . ?
N4 N3 Fe1 121.36(12) . . ?
C14 N3 Fe1 117.49(13) . . ?
C14 N3 N4 121.15(16) . . ?
N9 N8 Fe1 121.75(12) . . ?
C41 N8 Fe1 117.41(13) . . ?
C41 N8 N9 120.75(16) . . ?
N7 N6 Fe1 115.38(12) . . ?
N7 N6 C28 111.66(15) . . ?
C28 N6 Fe1 132.92(13) . . ?
C21 N4 N3 106.84(15) . . ?
C48 N10 Fe1 108.77(13) . . ?
C48 N10 C54 111.12(16) . . ?
C54 N10 Fe1 140.11(13) . . ?
C48 N9 N8 106.63(15) . . ?
N2 N1 Fe1 116.05(12) . . ?
N2 N1 C1 110.95(15) . . ?
C1 N1 Fe1 132.96(12) . . ?
N6 N7 C41 114.69(16) . . ?
N1 N2 C14 114.75(15) . . ?
N8 C41 N7 113.32(17) . . ?
N8 C41 C42 128.04(17) . . ?
N7 C41 C42 118.63(17) . . ?
C40 C35 C34 121.58(19) . . ?
C40 C35 C36 119.3(2) . . ?
C36 C35 C34 119.02(19) . . ?
N5 C22 C27 113.63(17) . . ?
C23 C22 N5 126.71(18) . . ?
C23 C22 C27 119.66(18) . . ?
C20 C15 C14 123.70(17) . . ?
C20 C15 C16 118.44(18) . . ?
C16 C15 C14 117.85(17) . . ?
C6 C1 N1 121.61(17) . . ?
C2 C1 N1 119.12(17) . . ?
C2 C1 C6 119.02(17) . . ?
O2 C34 C35 121.94(19) . . ?
O2 C34 C33 119.35(19) . . ?
C35 C34 C33 118.34(17) . . ?
C1 C6 C7 125.10(17) . . ?
C5 C6 C1 119.55(18) . . ?
C5 C6 C7 115.31(17) . . ?
C2 C3 H3 120.3 . . ?
C4 C3 H3 120.3 . . ?
C4 C3 C2 119.35(19) . . ?
C22 C27 S1 110.59(14) . . ?
C26 C27 S1 127.78(17) . . ?
C26 C27 C22 121.62(19) . . ?
N5 C21 S1 115.62(14) . . ?
N5 C21 N4 123.47(17) . . ?
N4 C21 S1 120.79(15) . . ?
C1 C2 H2 119.5 . . ?
C3 C2 C1 121.09(19) . . ?
C3 C2 H2 119.5 . . ?
N10 C48 S2 115.68(14) . . ?
N10 C48 N9 123.86(17) . . ?
N9 C48 S2 120.41(14) . . ?
C22 C23 H23 120.6 . . ?
C24 C23 C22 118.7(2) . . ?
C24 C23 H23 120.6 . . ?
C28 C33 C34 125.92(18) . . ?
C32 C33 C34 114.88(18) . . ?
C32 C33 C28 119.19(18) . . ?
C47 C42 C41 119.42(17) . . ?
C43 C42 C41 122.36(18) . . ?
C43 C42 C47 118.20(18) . . ?
N3 C14 N2 113.33(16) . . ?
N3 C14 C15 128.80(17) . . ?
N2 C14 C15 117.87(16) . . ?
C30 C29 H29 119.4 . . ?
C30 C29 C28 121.13(19) . . ?
C28 C29 H29 119.4 . . ?
C54 C49 S2 110.59(15) . . ?
C50 C49 S2 127.48(17) . . ?
C50 C49 C54 121.9(2) . . ?
C35 C40 H40 119.9 . . ?
C39 C40 C35 120.1(2) . . ?
C39 C40 H40 119.9 . . ?
C42 C47 H47 119.9 . . ?
C46 C47 C42 120.21(19) . . ?
C46 C47 H47 119.9 . . ?
C6 C5 H5 120.1 . . ?
C6 C5 C4 119.87(18) . . ?
C4 C5 H5 120.1 . . ?
C15 C20 H20 119.7 . . ?
C19 C20 C15 120.58(19) . . ?
C19 C20 H20 119.7 . . ?
C23 C24 H24 119.4 . . ?
C23 C24 C25 121.1(2) . . ?
C25 C24 H24 119.4 . . ?
N10 C54 C49 113.43(17) . . ?
N10 C54 C53 127.29(19) . . ?
C53 C54 C49 119.28(19) . . ?
C15 C16 H16 119.9 . . ?
C17 C16 C15 120.24(19) . . ?
C17 C16 H16 119.9 . . ?
O1 C7 C6 120.37(19) . . ?
O1 C7 C8 121.40(19) . . ?
C8 C7 C6 117.67(17) . . ?
C29 C30 H30 120.4 . . ?
C29 C30 C31 119.18(19) . . ?
C31 C30 H30 120.4 . . ?
C3 C4 Cl1 119.46(16) . . ?
C3 C4 C5 121.04(18) . . ?
C5 C4 Cl1 119.50(16) . . ?
C33 C28 N6 121.41(17) . . ?
C29 C28 N6 119.46(17) . . ?
C29 C28 C33 119.01(18) . . ?
C33 C32 H32 119.9 . . ?
C31 C32 C33 120.20(19) . . ?
C31 C32 H32 119.9 . . ?
C54 C53 H53 120.9 . . ?
C52 C53 C54 118.2(2) . . ?
C52 C53 H53 120.9 . . ?
C42 C43 H43 119.5 . . ?
C44 C43 C42 120.9(2) . . ?
C44 C43 H43 119.5 . . ?
C35 C36 H36 120.0 . . ?
C37 C36 C35 120.1(2) . . ?
C37 C36 H36 120.0 . . ?
C13 C8 C7 122.44(19) . . ?
C13 C8 C9 118.7(2) . . ?
C9 C8 C7 118.7(2) . . ?
C47 C46 H46 119.5 . . ?
C45 C46 C47 121.0(2) . . ?
C45 C46 H46 119.5 . . ?
C46 C45 H45 120.3 . . ?
C44 C45 C46 119.46(19) . . ?
C44 C45 H45 120.3 . . ?
C30 C31 Cl2 119.43(17) . . ?
C32 C31 Cl2 119.30(17) . . ?
C32 C31 C30 121.22(19) . . ?
C27 C26 H26 121.2 . . ?
C25 C26 C27 117.7(2) . . ?
C25 C26 H26 121.2 . . ?
C50 C51 H51 119.6 . . ?
C50 C51 C52 120.8(2) . . ?
C52 C51 H51 119.6 . . ?
C39 C38 H38 119.9 . . ?
C37 C38 H38 119.9 . . ?
C37 C38 C39 120.2(2) . . ?
C49 C50 H50 121.1 . . ?
C51 C50 C49 117.9(2) . . ?
C51 C50 H50 121.1 . . ?
C8 C13 H13 119.7 . . ?
C12 C13 C8 120.6(2) . . ?
C12 C13 H13 119.7 . . ?
C20 C19 H19 119.7 . . ?
C18 C19 C20 120.7(2) . . ?
C18 C19 H19 119.7 . . ?
C16 C17 H17 119.7 . . ?
C16 C17 C18 120.7(2) . . ?
C18 C17 H17 119.7 . . ?
C43 C44 H44 119.9 . . ?
C45 C44 C43 120.2(2) . . ?
C45 C44 H44 119.9 . . ?
C19 C18 C17 119.4(2) . . ?
C19 C18 H18 120.3 . . ?
C17 C18 H18 120.3 . . ?
C40 C39 H39 120.0 . . ?
C38 C39 C40 120.0(2) . . ?
C38 C39 H39 120.0 . . ?
C8 C9 H9 119.8 . . ?
C10 C9 C8 120.4(2) . . ?
C10 C9 H9 119.8 . . ?
C36 C37 H37 119.9 . . ?
C38 C37 C36 120.2(2) . . ?
C38 C37 H37 119.9 . . ?
C24 C25 H25 119.4 . . ?
C26 C25 C24 121.2(2) . . ?
C26 C25 H25 119.4 . . ?
C53 C52 C51 121.9(2) . . ?
C53 C52 H52 119.1 . . ?
C51 C52 H52 119.1 . . ?
C9 C10 H10 119.8 . . ?
C9 C10 C11 120.3(2) . . ?
C11 C10 H10 119.8 . . ?
C10 C11 H11 120.0 . . ?
C10 C11 C12 119.9(2) . . ?
C12 C11 H11 120.0 . . ?
C13 C12 C11 120.0(2) . . ?
C13 C12 H12 120.0 . . ?
C11 C12 H12 120.0 . . ?

loop_
_geom_bond_atom_site_label_1
_geom_bond_atom_site_label_2
_geom_bond_distance
_geom_bond_site_symmetry_2
_geom_bond_publ_flag
Fe1 N5 2.0018(16) . ?
Fe1 N3 1.8946(16) . ?
Fe1 N8 1.8869(16) . ?
Fe1 N6 1.9770(16) . ?
Fe1 N10 2.0071(16) . ?
Fe1 N1 1.9631(16) . ?
S2 C48 1.7302(19) . ?
S2 C49 1.738(2) . ?
S1 C27 1.737(2) . ?
S1 C21 1.7339(19) . ?
Cl1 C4 1.7359(19) . ?
Cl2 C31 1.734(2) . ?
O2 C34 1.215(2) . ?
O1 C7 1.213(2) . ?
N5 C22 1.392(2) . ?
N5 C21 1.331(2) . ?
N3 N4 1.348(2) . ?
N3 C14 1.347(2) . ?
N8 N9 1.348(2) . ?
N8 C41 1.347(2) . ?
N6 N7 1.307(2) . ?
N6 C28 1.424(2) . ?
N4 C21 1.346(2) . ?
N10 C48 1.333(2) . ?
N10 C54 1.390(2) . ?
N9 C48 1.343(3) . ?
N1 N2 1.304(2) . ?
N1 C1 1.431(2) . ?
N7 C41 1.354(2) . ?
N2 C14 1.356(2) . ?
C41 C42 1.474(3) . ?
C35 C34 1.487(3) . ?
C35 C40 1.390(3) . ?
C35 C36 1.396(3) . ?
C22 C27 1.410(3) . ?
C22 C23 1.388(3) . ?
C15 C14 1.473(3) . ?
C15 C20 1.400(3) . ?
C15 C16 1.411(3) . ?
C1 C6 1.412(3) . ?
C1 C2 1.392(3) . ?
C34 C33 1.507(3) . ?
C6 C5 1.389(3) . ?
C6 C7 1.514(3) . ?
C3 H3 0.9300 . ?
C3 C2 1.385(3) . ?
C3 C4 1.376(3) . ?
C27 C26 1.394(3) . ?
C2 H2 0.9300 . ?
C23 H23 0.9300 . ?
C23 C24 1.385(3) . ?
C33 C28 1.414(3) . ?
C33 C32 1.393(3) . ?
C42 C47 1.399(3) . ?
C42 C43 1.395(3) . ?
C29 H29 0.9300 . ?
C29 C30 1.382(3) . ?
C29 C28 1.396(3) . ?
C49 C54 1.414(3) . ?
C49 C50 1.390(3) . ?
C40 H40 0.9300 . ?
C40 C39 1.390(3) . ?
C47 H47 0.9300 . ?
C47 C46 1.385(3) . ?
C5 H5 0.9300 . ?
C5 C4 1.391(3) . ?
C20 H20 0.9300 . ?
C20 C19 1.392(3) . ?
C24 H24 0.9300 . ?
C24 C25 1.397(3) . ?
C54 C53 1.392(3) . ?
C16 H16 0.9300 . ?
C16 C17 1.385(3) . ?
C7 C8 1.494(3) . ?
C30 H30 0.9300 . ?
C30 C31 1.382(3) . ?
C32 H32 0.9300 . ?
C32 C31 1.380(3) . ?
C53 H53 0.9300 . ?
C53 C52 1.388(3) . ?
C43 H43 0.9300 . ?
C43 C44 1.392(3) . ?
C36 H36 0.9300 . ?
C36 C37 1.386(3) . ?
C8 C13 1.397(3) . ?
C8 C9 1.399(3) . ?
C46 H46 0.9300 . ?
C46 C45 1.383(3) . ?
C45 H45 0.9300 . ?
C45 C44 1.374(3) . ?
C26 H26 0.9300 . ?
C26 C25 1.380(3) . ?
C51 H51 0.9300 . ?
C51 C50 1.376(3) . ?
C51 C52 1.392(3) . ?
C38 H38 0.9300 . ?
C38 C39 1.383(3) . ?
C38 C37 1.378(3) . ?
C50 H50 0.9300 . ?
C13 H13 0.9300 . ?
C13 C12 1.383(3) . ?
C19 H19 0.9300 . ?
C19 C18 1.379(3) . ?
C17 H17 0.9300 . ?
C17 C18 1.397(3) . ?
C44 H44 0.9300 . ?
C18 H18 0.9300 . ?
C39 H39 0.9300 . ?
C9 H9 0.9300 . ?
C9 C10 1.381(3) . ?
C37 H37 0.9300 . ?
C25 H25 0.9300 . ?
C52 H52 0.9300 . ?
C10 H10 0.9300 . ?
C10 C11 1.383(4) . ?
C11 H11 0.9300 . ?
C11 C12 1.390(3) . ?
C12 H12 0.9300 . ?

loop_
_geom_torsion_atom_site_label_1
_geom_torsion_atom_site_label_2
_geom_torsion_atom_site_label_3
_geom_torsion_atom_site_label_4
_geom_torsion
_geom_torsion_site_symmetry_1
_geom_torsion_site_symmetry_2
_geom_torsion_site_symmetry_3
_geom_torsion_site_symmetry_4
_geom_torsion_publ_flag
Fe1 N5 C22 C27 -168.40(15) . . . . ?
Fe1 N5 C22 C23 11.1(3) . . . . ?
Fe1 N5 C21 S1 172.78(9) . . . . ?
Fe1 N5 C21 N4 -3.3(2) . . . . ?
Fe1 N3 N4 C21 -2.8(2) . . . . ?
Fe1 N3 C14 N2 0.7(2) . . . . ?
Fe1 N3 C14 C15 -178.42(16) . . . . ?
Fe1 N8 N9 C48 0.0(2) . . . . ?
Fe1 N8 C41 N7 10.7(2) . . . . ?
Fe1 N8 C41 C42 -168.25(15) . . . . ?
Fe1 N6 N7 C41 -3.5(2) . . . . ?
Fe1 N6 C28 C33 156.01(15) . . . . ?
Fe1 N6 C28 C29 -28.0(3) . . . . ?
Fe1 N10 C48 S2 -176.78(9) . . . . ?
Fe1 N10 C48 N9 0.6(2) . . . . ?
Fe1 N10 C54 C49 178.02(15) . . . . ?
Fe1 N10 C54 C53 -2.1(3) . . . . ?
Fe1 N1 N2 C14 -2.8(2) . . . . ?
Fe1 N1 C1 C6 -151.07(16) . . . . ?
Fe1 N1 C1 C2 34.8(3) . . . . ?
S2 C49 C54 N10 -0.2(2) . . . . ?
S2 C49 C54 C53 179.92(15) . . . . ?
S2 C49 C50 C51 179.39(16) . . . . ?
S1 C27 C26 C25 178.75(18) . . . . ?
O2 C34 C33 C28 115.4(2) . . . . ?
O2 C34 C33 C32 -63.2(3) . . . . ?
O1 C7 C8 C13 -166.9(2) . . . . ?
O1 C7 C8 C9 8.4(3) . . . . ?
N5 Fe1 N3 N4 1.05(14) . . . . ?
N5 Fe1 N3 C14 -178.83(15) . . . . ?
N5 Fe1 N8 N9 83.72(14) . . . . ?
N5 Fe1 N8 C41 -99.76(14) . . . . ?
N5 C22 C27 S1 0.4(2) . . . . ?
N5 C22 C27 C26 179.33(19) . . . . ?
N5 C22 C23 C24 179.82(19) . . . . ?
N3 N4 C21 S1 -171.90(14) . . . . ?
N3 N4 C21 N5 4.0(3) . . . . ?
N8 N9 C48 S2 176.83(13) . . . . ?
N8 N9 C48 N10 -0.4(2) . . . . ?
N8 C41 C42 C47 -166.32(18) . . . . ?
N8 C41 C42 C43 15.4(3) . . . . ?
N6 Fe1 N3 N4 -89.31(15) . . . . ?
N6 Fe1 N3 C14 90.81(15) . . . . ?
N6 Fe1 N8 N9 173.82(15) . . . . ?
N6 Fe1 N8 C41 -9.66(13) . . . . ?
N6 N7 C41 N8 -4.3(2) . . . . ?
N6 N7 C41 C42 174.80(16) . . . . ?
N4 N3 C14 N2 -179.18(16) . . . . ?
N4 N3 C14 C15 1.7(3) . . . . ?
N10 Fe1 N3 N4 85.20(15) . . . . ?
N10 Fe1 N3 C14 -94.68(15) . . . . ?
N10 Fe1 N8 N9 0.22(13) . . . . ?
N10 Fe1 N8 C41 176.74(15) . . . . ?
N10 C54 C53 C52 -179.56(18) . . . . ?
N9 N8 C41 N7 -172.72(16) . . . . ?
N9 N8 C41 C42 8.3(3) . . . . ?
N1 Fe1 N3 N4 178.22(15) . . . . ?
N1 Fe1 N3 C14 -1.66(14) . . . . ?
N1 Fe1 N8 N9 -93.06(14) . . . . ?
N1 Fe1 N8 C41 83.46(14) . . . . ?
N1 N2 C14 N3 1.4(2) . . . . ?
N1 N2 C14 C15 -179.39(16) . . . . ?
N1 C1 C6 C5 -171.95(18) . . . . ?
N1 C1 C6 C7 10.7(3) . . . . ?
N1 C1 C2 C3 173.57(18) . . . . ?
N7 N6 C28 C33 -21.6(2) . . . . ?
N7 N6 C28 C29 154.34(18) . . . . ?
N7 C41 C42 C47 14.8(3) . . . . ?
N7 C41 C42 C43 -163.56(19) . . . . ?
N2 N1 C1 C6 26.7(2) . . . . ?
N2 N1 C1 C2 -147.42(18) . . . . ?
C41 N8 N9 C48 -176.39(16) . . . . ?
C41 C42 C47 C46 -178.73(18) . . . . ?
C41 C42 C43 C44 178.62(19) . . . . ?
C35 C34 C33 C28 -71.4(3) . . . . ?
C35 C34 C33 C32 109.9(2) . . . . ?
C35 C40 C39 C38 -0.7(3) . . . . ?
C35 C36 C37 C38 -0.5(3) . . . . ?
C22 N5 C21 S1 1.8(2) . . . . ?
C22 N5 C21 N4 -174.25(18) . . . . ?
C22 C27 C26 C25 0.0(3) . . . . ?
C22 C23 C24 C25 1.8(3) . . . . ?
C15 C20 C19 C18 -0.1(3) . . . . ?
C15 C16 C17 C18 -0.4(4) . . . . ?
C1 N1 N2 C14 178.99(16) . . . . ?
C1 C6 C5 C4 -1.3(3) . . . . ?
C1 C6 C7 O1 -120.8(2) . . . . ?
C1 C6 C7 C8 67.7(3) . . . . ?
C34 C35 C40 C39 -177.62(19) . . . . ?
C34 C35 C36 C37 178.27(19) . . . . ?
C34 C33 C28 N6 -5.4(3) . . . . ?
C34 C33 C28 C29 178.64(19) . . . . ?
C34 C33 C32 C31 -179.91(19) . . . . ?
C6 C1 C2 C3 -0.7(3) . . . . ?
C6 C5 C4 Cl1 178.48(16) . . . . ?
C6 C5 C4 C3 -1.2(3) . . . . ?
C6 C7 C8 C13 4.6(3) . . . . ?
C6 C7 C8 C9 179.86(18) . . . . ?
C27 S1 C21 N5 -1.35(16) . . . . ?
C27 S1 C21 N4 174.81(17) . . . . ?
C27 C22 C23 C24 -0.7(3) . . . . ?
C27 C26 C25 C24 1.1(3) . . . . ?
C21 S1 C27 C22 0.49(16) . . . . ?
C21 S1 C27 C26 -178.4(2) . . . . ?
C21 N5 C22 C27 -1.4(2) . . . . ?
C21 N5 C22 C23 178.1(2) . . . . ?
C2 C1 C6 C5 2.2(3) . . . . ?
C2 C1 C6 C7 -175.19(19) . . . . ?
C2 C3 C4 Cl1 -177.00(16) . . . . ?
C2 C3 C4 C5 2.7(3) . . . . ?
C48 S2 C49 C54 1.54(15) . . . . ?
C48 S2 C49 C50 -178.25(19) . . . . ?
C48 N10 C54 C49 -1.8(2) . . . . ?
C48 N10 C54 C53 178.08(19) . . . . ?
C23 C22 C27 S1 -179.14(16) . . . . ?
C23 C22 C27 C26 -0.2(3) . . . . ?
C23 C24 C25 C26 -2.1(4) . . . . ?
C33 C32 C31 Cl2 -176.32(16) . . . . ?
C33 C32 C31 C30 1.0(3) . . . . ?
C42 C47 C46 C45 0.0(3) . . . . ?
C42 C43 C44 C45 0.1(3) . . . . ?
C14 N3 N4 C21 177.09(17) . . . . ?
C14 C15 C20 C19 179.39(19) . . . . ?
C14 C15 C16 C17 -179.2(2) . . . . ?
C29 C30 C31 Cl2 175.47(17) . . . . ?
C29 C30 C31 C32 -1.8(3) . . . . ?
C49 S2 C48 N10 -2.73(15) . . . . ?
C49 S2 C48 N9 179.78(16) . . . . ?
C49 C54 C53 C52 0.3(3) . . . . ?
C40 C35 C34 O2 164.3(2) . . . . ?
C40 C35 C34 C33 -8.6(3) . . . . ?
C40 C35 C36 C37 1.2(3) . . . . ?
C47 C42 C43 C44 0.3(3) . . . . ?
C47 C46 C45 C44 0.4(3) . . . . ?
C5 C6 C7 O1 61.7(3) . . . . ?
C5 C6 C7 C8 -109.8(2) . . . . ?
C20 C15 C14 N3 7.5(3) . . . . ?
C20 C15 C14 N2 -171.62(19) . . . . ?
C20 C15 C16 C17 0.0(3) . . . . ?
C20 C19 C18 C17 -0.3(4) . . . . ?
C54 N10 C48 S2 3.1(2) . . . . ?
C54 N10 C48 N9 -179.52(17) . . . . ?
C54 C49 C50 C51 -0.4(3) . . . . ?
C54 C53 C52 C51 0.3(3) . . . . ?
C16 C15 C14 N3 -173.4(2) . . . . ?
C16 C15 C14 N2 7.5(3) . . . . ?
C16 C15 C20 C19 0.2(3) . . . . ?
C16 C17 C18 C19 0.6(4) . . . . ?
C7 C6 C5 C4 176.37(19) . . . . ?
C7 C8 C13 C12 175.21(19) . . . . ?
C7 C8 C9 C10 -174.4(2) . . . . ?
C30 C29 C28 N6 -174.10(19) . . . . ?
C30 C29 C28 C33 1.9(3) . . . . ?
C4 C3 C2 C1 -1.7(3) . . . . ?
C28 N6 N7 C41 174.52(16) . . . . ?
C28 C33 C32 C31 1.3(3) . . . . ?
C28 C29 C30 C31 0.3(3) . . . . ?
C32 C33 C28 N6 173.21(18) . . . . ?
C32 C33 C28 C29 -2.7(3) . . . . ?
C43 C42 C47 C46 -0.3(3) . . . . ?
C36 C35 C34 O2 -12.7(3) . . . . ?
C36 C35 C34 C33 174.33(18) . . . . ?
C36 C35 C40 C39 -0.6(3) . . . . ?
C8 C13 C12 C11 -0.6(3) . . . . ?
C8 C9 C10 C11 -1.3(3) . . . . ?
C46 C45 C44 C43 -0.5(3) . . . . ?
C50 C49 C54 N10 179.61(18) . . . . ?
C50 C49 C54 C53 -0.3(3) . . . . ?
C50 C51 C52 C53 -1.0(3) . . . . ?
C13 C8 C9 C10 1.0(3) . . . . ?
C39 C38 C37 C36 -0.8(3) . . . . ?
C9 C8 C13 C12 -0.1(3) . . . . ?
C9 C10 C11 C12 0.6(4) . . . . ?
C37 C38 C39 C40 1.4(3) . . . . ?
C52 C51 C50 C49 1.0(3) . . . . ?
C10 C11 C12 C13 0.3(3) . . . . ?
